data_2223399
loop_
_publ_author_name
'Shafiq, Zahid'
'Yaqub, Muhammad'
'Tahir, M. Nawaz'
'Hussain, Abid'
'Iqbal, M. Saeed'

_publ_section_title
;
 <i>N</i>'-[(<i>E</i>)-(4-Bromo-2-thienyl)methylidene]benzohydrazide
 0.06-hydrate
;
_journal_coeditor_code HB5098
_journal_issue 10
_journal_name_full 'Acta Crystallographica Section E'
_journal_page_first o2501
_journal_paper_doi 10.1107/S1600536809037350
_journal_volume 65
_journal_year 2009
_chemical_formula_iupac 'C12 H9 Br N2 O S, 0.06H2 O'
_chemical_formula_moiety 'C12 H9 Br N2 O S, 0.06(H2 O)'
_chemical_formula_sum 'C12 H9.12 Br N2 O1.06 S'
_chemical_formula_weight 310.30
_chemical_name_systematic
;
<i>N</i>'-[(<i>E</i>)-(4-Bromo-2-thienyl)methylidene]benzohydrazide
0.06-hydrate
;
_space_group_IT_number 14
_symmetry_cell_setting monoclinic
_symmetry_space_group_name_Hall '-P 2ybc'
_symmetry_space_group_name_H-M 'P 1 21/c 1'
_atom_sites_solution_hydrogens geom
_atom_sites_solution_primary direct
_atom_sites_solution_secondary difmap
_audit_creation_method SHELXL-97
_cell_angle_alpha 90
_cell_angle_beta 90.274(2)
_cell_angle_gamma 90
_cell_formula_units_Z 8
_cell_length_a 8.8348(4)
_cell_length_b 18.3446(10)
_cell_length_c 15.6788(6)
_cell_measurement_reflns_used 4719
_cell_measurement_temperature 296(2)
_cell_measurement_theta_max 25.50
_cell_measurement_theta_min 2.31
_cell_volume 2541.0(2)
_computing_cell_refinement 'SAINT (Bruker, 2007)'
_computing_data_collection 'APEX2 (Bruker, 2007)'
_computing_data_reduction 'SAINT (Bruker, 2007)'
_computing_molecular_graphics 'ORTEP-3 for Windows (Farrugia, 1997) and PLATON (Spek, 2009)'
_computing_publication_material
;
WinGX (Farrugia, 1999) and PLATON (Spek, 2009)
;
_computing_structure_refinement 'SHELXL97 (Sheldrick, 2008)'
_computing_structure_solution 'SHELXS97 (Sheldrick, 2008)'
_diffrn_ambient_temperature 296(2)
_diffrn_detector_area_resol_mean 7.80
_diffrn_measured_fraction_theta_full 0.996
_diffrn_measured_fraction_theta_max 0.996
_diffrn_measurement_device_type 'Bruker Kappa APEXII CCD'
_diffrn_measurement_method \w
_diffrn_radiation_monochromator graphite
_diffrn_radiation_source 'fine-focus sealed tube'
_diffrn_radiation_type MoK\a
_diffrn_radiation_wavelength 0.71073
_diffrn_reflns_av_R_equivalents 0.0483
_diffrn_reflns_av_sigmaI/netI 0.0842
_diffrn_reflns_limit_h_max 9
_diffrn_reflns_limit_h_min -10
_diffrn_reflns_limit_k_max 21
_diffrn_reflns_limit_k_min -22
_diffrn_reflns_limit_l_max 18
_diffrn_reflns_limit_l_min -18
_diffrn_reflns_number 13354
_diffrn_reflns_theta_full 25.50
_diffrn_reflns_theta_max 25.50
_diffrn_reflns_theta_min 2.31
_diffrn_standards_number 0
_exptl_absorpt_coefficient_mu 3.384
_exptl_absorpt_correction_T_max 0.664
_exptl_absorpt_correction_T_min 0.573
_exptl_absorpt_correction_type multi-scan
_exptl_absorpt_process_details '(SADABS; Bruker, 2005)'
_exptl_crystal_colour colourless
_exptl_crystal_density_diffrn 1.622
_exptl_crystal_density_method 'not measured'
_exptl_crystal_description 'cut needle'
_exptl_crystal_F_000 1236
_exptl_crystal_size_max 0.28
_exptl_crystal_size_mid 0.14
_exptl_crystal_size_min 0.12
_refine_diff_density_max 0.282
_refine_diff_density_min -0.415
_refine_ls_goodness_of_fit_ref 0.995
_refine_ls_hydrogen_treatment constr
_refine_ls_matrix_type full
_refine_ls_number_parameters 316
_refine_ls_number_reflns 4719
_refine_ls_number_restraints 0
_refine_ls_restrained_S_all 0.995
_refine_ls_R_factor_all 0.0860
_refine_ls_R_factor_gt 0.0367
_refine_ls_shift/su_max 0.001
_refine_ls_shift/su_mean 0.000
_refine_ls_structure_factor_coef Fsqd
_refine_ls_weighting_details 'calc w=1/[\s^2^(Fo^2^)+(0.0274P)^2^+0.0751P] where P=(Fo^2^+2Fc^2^)/3'
_refine_ls_weighting_scheme calc
_refine_ls_wR_factor_gt 0.0648
_refine_ls_wR_factor_ref 0.0765
_reflns_number_gt 2848
_reflns_number_total 4719
_reflns_threshold_expression I>2\s(I)
_cod_data_source_file hb5098.cif
_cod_data_source_block I
_cod_original_cell_volume 2541.1(2)
_cod_original_sg_symbol_H-M 'P 21/c'
_cod_database_code 2223399
_cod_database_fobs_code 2223399
_cod_depositor_comments
;
 Marking attached hydrogen atoms.

 Antanas Vaitkus,
 2017-03-21
;

loop_
_symmetry_equiv_pos_site_id
_symmetry_equiv_pos_as_xyz
1 x,y,z
2 -x,1/2+y,1/2-z
3 -x,-y,-z
4 x,1/2-y,1/2+z

loop_
_atom_site_aniso_label
_atom_site_aniso_U_11
_atom_site_aniso_U_22
_atom_site_aniso_U_33
_atom_site_aniso_U_12
_atom_site_aniso_U_13
_atom_site_aniso_U_23
Br1 0.0723(3) 0.0383(2) 0.0784(3) -0.0020(2) -0.0096(2) 0.0086(2)
S1 0.0682(7) 0.0444(6) 0.0368(5) 0.0061(5) -0.0025(4) 0.0047(4)
O1 0.0733(18) 0.0508(16) 0.0357(13) -0.0143(13) -0.0168(12) 0.0050(11)
N1 0.0569(19) 0.0380(18) 0.0274(14) 0.0006(14) -0.0068(12) 0.0069(13)
N2 0.0497(19) 0.0413(18) 0.0340(15) 0.0028(14) -0.0042(12) 0.0099(14)
C1 0.037(2) 0.038(2) 0.0259(17) 0.0035(16) 0.0034(14) -0.0021(14)
C2 0.055(3) 0.042(2) 0.0382(19) -0.0052(18) 0.0015(16) -0.0039(17)
C3 0.085(3) 0.031(2) 0.051(2) -0.007(2) 0.013(2) -0.0002(18)
C4 0.087(3) 0.040(2) 0.052(2) 0.021(2) 0.010(2) 0.0125(18)
C5 0.052(3) 0.056(3) 0.045(2) 0.013(2) -0.0027(17) 0.0107(18)
C6 0.042(2) 0.042(2) 0.0403(19) -0.0007(16) 0.0022(16) 0.0043(16)
C7 0.040(2) 0.038(2) 0.033(2) -0.0064(16) 0.0003(16) 0.0030(16)
C8 0.050(2) 0.042(2) 0.0351(19) 0.0037(17) -0.0027(15) 0.0030(17)
C9 0.043(2) 0.040(2) 0.0349(19) 0.0040(16) -0.0029(15) 0.0067(15)
C10 0.048(2) 0.044(2) 0.0427(19) 0.0001(18) -0.0074(16) -0.0004(18)
C11 0.038(2) 0.0307(19) 0.050(2) -0.0035(15) -0.0044(16) 0.0094(17)
C12 0.048(2) 0.045(2) 0.045(2) 0.0010(18) -0.0016(16) 0.0156(17)
Br2 0.0563(3) 0.0776(3) 0.0934(3) 0.0089(2) -0.0164(2) 0.0157(2)
S2 0.0563(7) 0.0660(7) 0.0454(5) -0.0039(5) -0.0074(4) -0.0029(5)
O2 0.0560(16) 0.0536(16) 0.0340(12) -0.0029(12) 0.0005(11) -0.0139(12)
N3 0.0431(19) 0.054(2) 0.0273(15) 0.0011(14) -0.0061(13) -0.0039(12)
N4 0.0431(19) 0.057(2) 0.0301(16) -0.0010(15) -0.0055(14) 0.0019(13)
C13 0.041(2) 0.041(2) 0.0277(18) -0.0029(16) -0.0016(15) 0.0054(15)
C14 0.046(2) 0.066(3) 0.042(2) 0.0023(19) -0.0008(17) -0.0057(18)
C15 0.055(3) 0.097(4) 0.040(2) -0.010(2) -0.0129(19) -0.006(2)
C16 0.051(3) 0.100(4) 0.054(3) -0.010(3) -0.017(2) 0.027(2)
C17 0.053(3) 0.063(3) 0.071(3) 0.007(2) -0.002(2) 0.026(2)
C18 0.056(3) 0.042(2) 0.051(2) 0.0013(19) 0.0012(19) 0.0075(17)
C19 0.042(2) 0.034(2) 0.032(2) -0.0060(16) 0.0004(16) 0.0047(15)
C20 0.053(3) 0.061(3) 0.034(2) -0.005(2) -0.0064(18) 0.0022(17)
C21 0.050(2) 0.054(2) 0.0313(19) -0.0032(19) -0.0050(17) 0.0022(16)
C22 0.051(3) 0.056(2) 0.042(2) -0.002(2) -0.0031(18) 0.0011(18)
C23 0.048(2) 0.056(3) 0.043(2) -0.0053(19) -0.0058(17) 0.0147(19)
C24 0.050(3) 0.070(3) 0.049(2) -0.016(2) -0.0162(17) 0.011(2)
O3 0.058(13) 0.047(12) 0.039(10) -0.005(9) -0.010(8) 0.021(8)

loop_
_atom_site_type_symbol
_atom_site_label
_atom_site_fract_x
_atom_site_fract_y
_atom_site_fract_z
_atom_site_U_iso_or_equiv
_atom_site_thermal_displace_type
_atom_site_calc_flag
_atom_site_refinement_flags
_atom_site_occupancy
_atom_site_attached_hydrogens
Br Br1 0.14491(5) 0.59765(2) 0.12678(2) 0.0630(2) Uani . . 1.000 0
S S1 0.17094(11) 0.36619(5) 0.06330(5) 0.0498(3) Uani . . 1.000 0
O O1 0.1624(3) 0.11321(12) 0.15983(13) 0.0533(9) Uani . . 1.000 0
N N1 0.2332(3) 0.19770(14) 0.25615(14) 0.0408(10) Uani . . 1.000 0
N N2 0.2058(3) 0.25339(15) 0.19887(15) 0.0417(10) Uani . . 1.000 0
C C1 0.2702(3) 0.07061(17) 0.28937(17) 0.0336(11) Uani . . 1.000 0
C C2 0.1990(4) 0.00419(18) 0.28690(18) 0.0451(14) Uani . . 1.000 0
C C3 0.2485(4) -0.05279(19) 0.3370(2) 0.0556(14) Uani . . 1.000 0
C C4 0.3746(5) -0.0433(2) 0.3873(2) 0.0596(14) Uani . . 1.000 0
C C5 0.4483(4) 0.0227(2) 0.39020(19) 0.0510(16) Uani . . 1.000 0
C C6 0.3950(4) 0.08002(18) 0.34119(18) 0.0414(11) Uani . . 1.000 0
C C7 0.2158(3) 0.12853(18) 0.22989(19) 0.0370(12) Uani . . 1.000 0
C C8 0.2124(3) 0.31748(18) 0.22827(19) 0.0424(11) Uani . . 1.000 0
C C9 0.1899(3) 0.37935(18) 0.17201(18) 0.0393(11) Uani . . 1.000 0
C C10 0.1825(3) 0.45039(18) 0.1922(2) 0.0449(11) Uani . . 1.000 0
C C11 0.1601(3) 0.49531(17) 0.1202(2) 0.0396(11) Uani . . 1.000 0
C C12 0.1528(4) 0.45763(18) 0.0468(2) 0.0460(12) Uani . . 1.000 0
Br Br2 -0.53100(5) 0.45182(2) 0.37441(3) 0.0758(2) Uani . . 1.000 0
S S2 -0.15815(11) 0.29933(6) 0.33933(5) 0.0559(4) Uani . . 1.000 0
O O2 0.3874(3) 0.24667(12) 0.40780(13) 0.0479(9) Uani . . 1.000 0
N N3 0.2504(3) 0.31281(14) 0.50045(14) 0.0415(10) Uani . . 1.000 0
N N4 0.1274(3) 0.31373(15) 0.44655(14) 0.0434(11) Uani . . 1.000 0
C C13 0.5098(4) 0.28364(18) 0.53558(17) 0.0366(11) Uani . . 1.000 0
C C14 0.5227(4) 0.3363(2) 0.59883(19) 0.0513(14) Uani . . 1.000 0
C C15 0.6512(4) 0.3403(2) 0.6488(2) 0.0640(18) Uani . . 1.000 0
C C16 0.7682(4) 0.2919(3) 0.6359(2) 0.0684(19) Uani . . 1.000 0
C C17 0.7573(4) 0.2400(2) 0.5739(3) 0.0623(17) Uani . . 1.0000 0
C C18 0.6284(4) 0.23582(18) 0.5242(2) 0.0497(14) Uani . . 1.000 0
C C19 0.3774(4) 0.27852(17) 0.47561(19) 0.0360(12) Uani . . 1.000 0
C C20 0.0191(4) 0.3547(2) 0.47003(19) 0.0494(16) Uani . . 1.000 0
C C21 -0.1191(4) 0.35979(19) 0.42087(18) 0.0451(11) Uani . . 1.000 0
C C22 -0.2347(4) 0.4067(2) 0.4320(2) 0.0497(14) Uani . . 1.000 0
C C23 -0.3549(4) 0.3943(2) 0.3754(2) 0.0490(14) Uani . . 1.000 0
C C24 -0.3311(4) 0.3383(2) 0.3225(2) 0.0564(16) Uani . . 1.000 0
O O3 0.911(2) 0.0164(9) 0.1129(9) 0.048(7) Uani . . 0.125 2
H H1N 0.26089 0.20713 0.30764 0.0489 Uiso . . 1.000 0
H H2 0.11612 -0.00246 0.25091 0.0537 Uiso . . 1.000 0
H H3 0.19721 -0.09707 0.33675 0.0669 Uiso . . 1.000 0
H H4 0.41062 -0.08202 0.41992 0.0714 Uiso . . 1.000 0
H H5 0.53323 0.02878 0.42476 0.0612 Uiso . . 1.000 0
H H6 0.44347 0.12498 0.34324 0.0496 Uiso . . 1.000 0
H H8 0.23166 0.32497 0.28597 0.0509 Uiso . . 1.000 0
H H10 0.19111 0.46807 0.24758 0.0536 Uiso . . 1.000 0
H H12 0.13932 0.47887 -0.00657 0.0548 Uiso . . 1.000 0
H H3A 0.24631 0.33386 0.54939 0.0496 Uiso . . 1.000 0
H H14 0.44400 0.36913 0.60754 0.0619 Uiso . . 1.000 0
H H15 0.65900 0.37564 0.69119 0.0765 Uiso . . 1.000 0
H H16 0.85492 0.29467 0.66954 0.0818 Uiso . . 1.000 0
H H17 0.83660 0.20759 0.56515 0.0746 Uiso . . 1.000 0
H H18 0.62129 0.20009 0.48232 0.0594 Uiso . . 1.000 0
H H20 0.02921 0.38194 0.51978 0.0592 Uiso . . 1.000 0
H H22 -0.23469 0.44331 0.47297 0.0597 Uiso . . 1.000 0
H H24 -0.40030 0.32254 0.28156 0.0676 Uiso . . 1.000 0

loop_
_atom_type_symbol
_atom_type_description
_atom_type_scat_dispersion_real
_atom_type_scat_dispersion_imag
_atom_type_scat_source
S S 0.1246 0.1234 'International Tables Vol C Tables 4.2.6.8 and 6.1.1.4'
O O 0.0106 0.0060 'International Tables Vol C Tables 4.2.6.8 and 6.1.1.4'
N N 0.0061 0.0033 'International Tables Vol C Tables 4.2.6.8 and 6.1.1.4'
Br Br -0.2901 2.4595 'International Tables Vol C Tables 4.2.6.8 and 6.1.1.4'
H H 0.0000 0.0000 'International Tables Vol C Tables 4.2.6.8 and 6.1.1.4'
C C 0.0033 0.0016 'International Tables Vol C Tables 4.2.6.8 and 6.1.1.4'

loop_
_geom_angle_atom_site_label_1
_geom_angle_atom_site_label_2
_geom_angle_atom_site_label_3
_geom_angle_site_symmetry_1
_geom_angle_site_symmetry_2
_geom_angle_site_symmetry_3
_geom_angle
_geom_angle_publ_flag
C9 S1 C12 . . . 91.19(16) no
C21 S2 C24 . . . 91.20(17) no
N2 N1 C7 . . . 118.7(2) no
N1 N2 C8 . . . 116.3(2) no
N2 N1 H1N . . . 121.00 no
C7 N1 H1N . . . 121.00 no
N4 N3 C19 . . . 119.1(2) no
N3 N4 C20 . . . 115.0(2) no
C19 N3 H3A . . . 120.00 no
N4 N3 H3A . . . 120.00 no
C6 C1 C7 . . . 122.3(3) no
C2 C1 C6 . . . 119.6(3) no
C2 C1 C7 . . . 118.0(3) no
C1 C2 C3 . . . 120.9(3) no
C2 C3 C4 . . . 119.1(3) no
C3 C4 C5 . . . 120.9(3) no
C4 C5 C6 . . . 119.4(3) no
C1 C6 C5 . . . 120.1(3) no
N1 C7 C1 . . . 116.5(3) no
O1 C7 C1 . . . 121.2(3) no
O1 C7 N1 . . . 122.3(3) no
N2 C8 C9 . . . 120.0(3) no
S1 C9 C8 . . . 120.2(2) no
C8 C9 C10 . . . 128.5(3) no
S1 C9 C10 . . . 111.3(2) no
C9 C10 C11 . . . 112.7(3) no
C10 C11 C12 . . . 113.0(3) no
Br1 C11 C10 . . . 123.2(2) no
Br1 C11 C12 . . . 123.8(2) no
S1 C12 C11 . . . 111.9(2) no
C3 C2 H2 . . . 120.00 no
C1 C2 H2 . . . 120.00 no
C4 C3 H3 . . . 120.00 no
C2 C3 H3 . . . 120.00 no
C5 C4 H4 . . . 120.00 no
C3 C4 H4 . . . 120.00 no
C4 C5 H5 . . . 120.00 no
C6 C5 H5 . . . 120.00 no
C1 C6 H6 . . . 120.00 no
C5 C6 H6 . . . 120.00 no
C9 C8 H8 . . . 120.00 no
N2 C8 H8 . . . 120.00 no
C9 C10 H10 . . . 124.00 no
C11 C10 H10 . . . 124.00 no
S1 C12 H12 . . . 124.00 no
C11 C12 H12 . . . 124.00 no
C14 C13 C19 . . . 123.5(3) no
C14 C13 C18 . . . 118.4(3) no
C18 C13 C19 . . . 118.0(3) no
C13 C14 C15 . . . 120.5(3) no
C14 C15 C16 . . . 119.9(3) no
C15 C16 C17 . . . 120.3(3) no
C16 C17 C18 . . . 119.8(3) no
C13 C18 C17 . . . 121.2(3) no
O2 C19 C13 . . . 121.2(3) no
O2 C19 N3 . . . 122.8(3) no
N3 C19 C13 . . . 116.0(3) no
N4 C20 C21 . . . 121.3(3) no
S2 C21 C20 . . . 121.3(3) no
C20 C21 C22 . . . 127.7(3) no
S2 C21 C22 . . . 110.9(3) no
C21 C22 C23 . . . 112.8(3) no
Br2 C23 C22 . . . 122.7(3) no
Br2 C23 C24 . . . 124.0(3) no
C22 C23 C24 . . . 113.4(3) no
S2 C24 C23 . . . 111.7(3) no
C13 C14 H14 . . . 120.00 no
C15 C14 H14 . . . 120.00 no
C14 C15 H15 . . . 120.00 no
C16 C15 H15 . . . 120.00 no
C15 C16 H16 . . . 120.00 no
C17 C16 H16 . . . 120.00 no
C16 C17 H17 . . . 120.00 no
C18 C17 H17 . . . 120.00 no
C13 C18 H18 . . . 119.00 no
C17 C18 H18 . . . 119.00 no
N4 C20 H20 . . . 119.00 no
C21 C20 H20 . . . 119.00 no
C21 C22 H22 . . . 124.00 no
C23 C22 H22 . . . 124.00 no
S2 C24 H24 . . . 124.00 no
C23 C24 H24 . . . 124.00 no

loop_
_geom_bond_atom_site_label_1
_geom_bond_atom_site_label_2
_geom_bond_site_symmetry_1
_geom_bond_site_symmetry_2
_geom_bond_distance
_geom_bond_publ_flag
Br1 C11 . . 1.885(3) no
Br2 C23 . . 1.880(4) no
S1 C9 . . 1.729(3) no
S1 C12 . . 1.705(3) no
S2 C21 . . 1.726(3) no
S2 C24 . . 1.706(4) no
O1 C7 . . 1.226(4) no
O2 C19 . . 1.217(4) no
N1 N2 . . 1.381(4) no
N1 C7 . . 1.343(4) no
N2 C8 . . 1.264(4) no
N1 H1N . . 0.8600 no
N3 N4 . . 1.374(4) no
N3 C19 . . 1.346(4) no
N4 C20 . . 1.273(4) no
N3 H3A . . 0.8600 no
C1 C2 . . 1.372(5) no
C1 C7 . . 1.492(4) no
C1 C6 . . 1.377(4) no
C2 C3 . . 1.378(5) no
C3 C4 . . 1.373(5) no
C4 C5 . . 1.375(5) no
C5 C6 . . 1.384(5) no
C8 C9 . . 1.451(4) no
C9 C10 . . 1.343(5) no
C10 C11 . . 1.411(4) no
C11 C12 . . 1.344(4) no
C2 H2 . . 0.9300 no
C3 H3 . . 0.9300 no
C4 H4 . . 0.9300 no
C5 H5 . . 0.9300 no
C6 H6 . . 0.9300 no
C8 H8 . . 0.9300 no
C10 H10 . . 0.9300 no
C12 H12 . . 0.9300 no
C13 C14 . . 1.389(4) no
C13 C19 . . 1.500(5) no
C13 C18 . . 1.379(5) no
C14 C15 . . 1.378(5) no
C15 C16 . . 1.378(6) no
C16 C17 . . 1.364(6) no
C17 C18 . . 1.379(5) no
C20 C21 . . 1.444(5) no
C21 C22 . . 1.348(5) no
C22 C23 . . 1.399(5) no
C23 C24 . . 1.338(5) no
C14 H14 . . 0.9300 no
C15 H15 . . 0.9300 no
C16 H16 . . 0.9300 no
C17 H17 . . 0.9300 no
C18 H18 . . 0.9300 no
C20 H20 . . 0.9300 no
C22 H22 . . 0.9300 no
C24 H24 . . 0.9300 no

loop_
_geom_hbond_atom_site_label_D
_geom_hbond_atom_site_label_H
_geom_hbond_atom_site_label_A
_geom_hbond_site_symmetry_A
_geom_hbond_distance_DH
_geom_hbond_distance_HA
_geom_hbond_distance_DA
_geom_hbond_angle_DHA
_geom_hbond_publ_flag
N1 H1N O2 . 0.86 2.06 2.878(3) 160 yes
N3 H3A O1 4_555 0.86 2.12 2.951(3) 162 yes
C6 H6 O2 . 0.93 2.50 3.231(4) 136 yes
C20 H20 O1 4_555 0.93 2.49 3.282(4) 143 yes

loop_
_geom_torsion_atom_site_label_1
_geom_torsion_atom_site_label_2
_geom_torsion_atom_site_label_3
_geom_torsion_atom_site_label_4
_geom_torsion_site_symmetry_1
_geom_torsion_site_symmetry_2
_geom_torsion_site_symmetry_3
_geom_torsion_site_symmetry_4
_geom_torsion
_geom_torsion_publ_flag
C12 S1 C9 C8 . . . . -179.4(2) no
C12 S1 C9 C10 . . . . -0.1(2) no
C9 S1 C12 C11 . . . . -0.3(3) no
C24 S2 C21 C22 . . . . -0.5(3) no
C21 S2 C24 C23 . . . . 0.8(3) no
C24 S2 C21 C20 . . . . 176.9(3) no
C7 N1 N2 C8 . . . . 174.8(3) no
N2 N1 C7 O1 . . . . -7.3(4) no
N2 N1 C7 C1 . . . . 170.5(2) no
N1 N2 C8 C9 . . . . 178.0(2) no
C19 N3 N4 C20 . . . . -171.6(3) no
N4 N3 C19 O2 . . . . -1.6(5) no
N4 N3 C19 C13 . . . . 176.5(3) no
N3 N4 C20 C21 . . . . -178.4(3) no
C6 C1 C2 C3 . . . . 1.5(5) no
C7 C1 C2 C3 . . . . 176.7(3) no
C2 C1 C6 C5 . . . . 0.2(5) no
C7 C1 C6 C5 . . . . -174.8(3) no
C2 C1 C7 O1 . . . . -31.2(4) no
C6 C1 C7 N1 . . . . -34.0(4) no
C2 C1 C7 N1 . . . . 150.9(3) no
C6 C1 C7 O1 . . . . 143.9(3) no
C1 C2 C3 C4 . . . . -2.6(5) no
C2 C3 C4 C5 . . . . 2.1(5) no
C3 C4 C5 C6 . . . . -0.5(5) no
C4 C5 C6 C1 . . . . -0.7(5) no
N2 C8 C9 S1 . . . . -5.8(4) no
N2 C8 C9 C10 . . . . 175.0(3) no
S1 C9 C10 C11 . . . . 0.5(3) no
C8 C9 C10 C11 . . . . 179.7(3) no
C9 C10 C11 Br1 . . . . -179.94(19) no
C9 C10 C11 C12 . . . . -0.8(4) no
Br1 C11 C12 S1 . . . . 179.84(17) no
C10 C11 C12 S1 . . . . 0.7(4) no
C18 C13 C14 C15 . . . . -0.1(5) no
C19 C13 C14 C15 . . . . -176.5(3) no
C14 C13 C18 C17 . . . . -0.3(5) no
C19 C13 C18 C17 . . . . 176.4(3) no
C14 C13 C19 O2 . . . . 159.0(3) no
C14 C13 C19 N3 . . . . -19.1(5) no
C18 C13 C19 O2 . . . . -17.4(5) no
C18 C13 C19 N3 . . . . 164.4(3) no
C13 C14 C15 C16 . . . . 0.2(5) no
C14 C15 C16 C17 . . . . -0.1(6) no
C15 C16 C17 C18 . . . . -0.3(6) no
C16 C17 C18 C13 . . . . 0.4(6) no
N4 C20 C21 S2 . . . . 11.7(5) no
N4 C20 C21 C22 . . . . -171.4(3) no
S2 C21 C22 C23 . . . . 0.1(4) no
C20 C21 C22 C23 . . . . -177.1(3) no
C21 C22 C23 Br2 . . . . -179.1(3) no
C21 C22 C23 C24 . . . . 0.5(4) no
Br2 C23 C24 S2 . . . . 178.73(19) no
C22 C23 C24 S2 . . . . -0.9(4) no
